data_2008170
loop_
_publ_author_name
'Elmali, Ayhan'
'Kabak, Mehmet'
'Elerman, Yal\;cin'

_publ_contact_author
;
Yalcin ELERMAN
Department of Engineering Physics,
Faculty of Sciences, University of Ankara,
06100 Besevler - Ankara, Turkey
;
_publ_section_title
;
 2-Salicylideneamino-4,5-bis(2-furyl)furan-3-carbonitrile
;
_journal_issue 2
_journal_name_full 'Acta Crystallographica Section C'
_journal_page_first 258
_journal_page_last 260
_journal_paper_doi 10.1107/S0108270198012268
_journal_volume 55
_journal_year 1999
_chemical_formula_sum 'C20 H12 N2 O4'
_chemical_formula_weight 344.32
_chemical_name_systematic
;
 ?
;
_space_group_IT_number 2
_symmetry_cell_setting triclinic
_symmetry_space_group_name_Hall '-P 1'
_symmetry_space_group_name_H-M 'P -1'
_audit_creation_method SHELXL
_cell_angle_alpha 86.120(10)
_cell_angle_beta 79.10(2)
_cell_angle_gamma 68.33(2)
_cell_formula_units_Z 4
_cell_length_a 9.024(3)
_cell_length_b 11.442(2)
_cell_length_c 17.506(3)
_cell_measurement_reflns_used 25
_cell_measurement_temperature 293(2)
_cell_measurement_theta_max 15
_cell_measurement_theta_min 6
_cell_volume 1649.5(7)
_computing_cell_refinement 'Nonius Diffractometer Control Software (Nonius GmbH, 1993)'
_computing_data_collection 'Nonius Diffractometer Control Software (Nonius GmbH, 1993)'
_computing_data_reduction 'REDU4 (Stoe & Cie, 1991)'
_computing_molecular_graphics 'ORTEPII (Johnson, 1976)'
_computing_publication_material 'SHELXL-93 (Sheldrick, 1993)'
_computing_structure_refinement 'SHELXL-93 (Sheldrick, 1993)'
_computing_structure_solution 'SHELXS-86 (Sheldrick, 1990)'
_diffrn_ambient_temperature 293(2)
_diffrn_measurement_device 'Enraf-Nonius CAD-4'
_diffrn_measurement_method \q/2\q
_diffrn_radiation_monochromator graphite
_diffrn_radiation_source 'fine-focus sealed tube'
_diffrn_radiation_type MoK\a
_diffrn_radiation_wavelength 0.71069
_diffrn_reflns_av_R_equivalents 0.0450
_diffrn_reflns_av_sigmaI/netI 0.0602
_diffrn_reflns_limit_h_max 11
_diffrn_reflns_limit_h_min -10
_diffrn_reflns_limit_k_max 14
_diffrn_reflns_limit_k_min -14
_diffrn_reflns_limit_l_max 21
_diffrn_reflns_limit_l_min 0
_diffrn_reflns_number 6634
_diffrn_reflns_theta_max 25.99
_diffrn_reflns_theta_min 1.18
_diffrn_standards_decay_% 3.4
_diffrn_standards_interval_time 120
_diffrn_standards_number 3
_exptl_absorpt_coefficient_mu 0.099
_exptl_absorpt_correction_type none
_exptl_crystal_colour red
_exptl_crystal_density_diffrn 1.386
_exptl_crystal_density_method 'not measured'
_exptl_crystal_description needle
_exptl_crystal_F_000 712
_exptl_crystal_size_max 0.45
_exptl_crystal_size_mid 0.15
_exptl_crystal_size_min 0.10
_refine_diff_density_max 0.186
_refine_diff_density_min -0.188
_refine_ls_extinction_method none
_refine_ls_goodness_of_fit_all 1.092
_refine_ls_goodness_of_fit_obs 0.987
_refine_ls_hydrogen_treatment constr
_refine_ls_matrix_type full
_refine_ls_number_parameters 475
_refine_ls_number_reflns 5744
_refine_ls_number_restraints 0
_refine_ls_restrained_S_all 1.092
_refine_ls_restrained_S_obs 0.987
_refine_ls_R_factor_all 0.0773
_refine_ls_R_factor_obs 0.0467
_refine_ls_shift/esd_max 0.000
_refine_ls_shift/esd_mean 0.000
_refine_ls_structure_factor_coef Fsqd
_refine_ls_weighting_details 'w = 1/[\s^2^(Fo^2^)+(0.0700P)^2^+0.3100P] where P=(Fo^2^+2Fc^2^)/3'
_refine_ls_weighting_scheme calc
_refine_ls_wR_factor_all 0.1618
_refine_ls_wR_factor_obs 0.1162
_reflns_number_observed 3792
_reflns_number_total 5744
_reflns_observed_criterion >2sigma(I)
_cod_data_source_file ln1070.cif
_cod_data_source_block el38Ae5
_cod_depositor_comments
;
The following automatic conversions were performed:
'_symmetry_cell_setting' value 'Triclinic' changed to 'triclinic'
according to '/home/saulius/struct/CIF-dictionaries/cif_core.dic'
dictionary named 'cif_core.dic' version 2.4.1 from 2010-06-29.

Automatic conversion script
Id: cif_fix_enum 1527 2010-12-29 10:47:43Z saulius 

The following automatic conversions were performed:

'_refine_ls_weighting_scheme' value 'calc w =
1/[\s^2^(Fo^2^)+(0.0700P)^2^+0.3100P] where P=(Fo^2^+2Fc^2^)/3' was
changed to 'calc'. New tag '_refine_ls_weighting_details' was
created. The value of the new tag was set to 'w =
1/[\s^2^(Fo^2^)+(0.0700P)^2^+0.3100P] where P=(Fo^2^+2Fc^2^)/3'.

Automatic conversion script
Id: cif_fix_values 3143 2015-03-26 13:38:13Z robertas 
;
_cod_database_code 2008170

loop_
_symmetry_equiv_pos_as_xyz
'x, y, z'
'-x, -y, -z'

loop_
_atom_site_aniso_label
_atom_site_aniso_U_11
_atom_site_aniso_U_22
_atom_site_aniso_U_33
_atom_site_aniso_U_12
_atom_site_aniso_U_13
_atom_site_aniso_U_23
C1 0.0603(12) 0.0628(12) 0.0609(12) -0.0209(10) -0.0122(9) -0.0124(10)
C2 0.0710(15) 0.085(2) 0.0754(15) -0.0310(13) -0.0150(12) -0.0174(13)
C3 0.0673(14) 0.091(2) 0.0675(14) -0.0245(13) -0.0124(11) -0.0179(13)
C4 0.0658(14) 0.105(2) 0.0694(14) -0.0345(14) -0.0259(11) -0.0029(13)
C5 0.0544(11) 0.090(2) 0.0584(12) -0.0273(11) -0.0179(9) 0.0050(11)
C6 0.0510(10) 0.0628(12) 0.0472(10) -0.0178(9) -0.0095(8) -0.0058(8)
C7 0.0460(9) 0.0646(12) 0.0485(10) -0.0182(8) -0.0125(8) -0.0051(8)
C8 0.0469(9) 0.0435(9) 0.0526(10) -0.0113(7) -0.0101(8) -0.0057(7)
C9 0.0469(9) 0.0520(10) 0.0517(10) -0.0176(8) -0.0124(7) -0.0120(8)
C10 0.0590(11) 0.0536(11) 0.0565(11) -0.0150(9) -0.0132(9) -0.0009(9)
C11 0.108(2) 0.070(2) 0.114(2) -0.042(2) -0.029(2) 0.013(2)
C12 0.097(2) 0.072(2) 0.089(2) -0.0375(14) -0.0132(15) -0.0125(13)
C13 0.108(2) 0.0589(13) 0.082(2) -0.0455(13) -0.0394(14) -0.0054(11)
C14 0.0429(9) 0.0577(11) 0.0504(10) -0.0149(8) -0.0159(7) -0.0091(8)
C15 0.0480(10) 0.0602(11) 0.0560(11) -0.0198(8) -0.0116(8) -0.0084(9)
C16 0.075(2) 0.097(2) 0.0585(13) -0.0331(14) -0.0215(11) -0.0042(12)
C17 0.0727(15) 0.093(2) 0.0576(13) -0.0267(13) -0.0227(11) 0.0013(12)
C18 0.0754(14) 0.0776(15) 0.0530(11) -0.0227(12) -0.0310(10) -0.0009(10)
C19 0.0448(9) 0.0481(9) 0.0495(9) -0.0149(8) -0.0108(7) -0.0033(7)
C20 0.0561(11) 0.0489(11) 0.0558(11) -0.0114(8) -0.0151(8) -0.0102(8)
O1 0.0902(13) 0.0594(10) 0.0938(13) -0.0228(9) -0.0340(10) 0.0012(9)
O2 0.0519(7) 0.0518(7) 0.0545(7) -0.0175(6) -0.0199(6) -0.0039(6)
O3 0.120(2) 0.0850(13) 0.0915(13) -0.0514(12) -0.0419(12) 0.0095(10)
O4 0.0796(11) 0.0807(11) 0.0699(10) -0.0277(9) -0.0189(8) -0.0100(8)
N1 0.0517(9) 0.0565(9) 0.0524(9) -0.0192(7) -0.0162(7) -0.0081(7)
N2 0.098(2) 0.0618(12) 0.0778(13) -0.0271(11) -0.0234(12) 0.0007(10)
C1A 0.0510(11) 0.0660(14) 0.084(2) -0.0157(10) -0.0230(11) 0.0175(12)
C2A 0.0645(14) 0.083(2) 0.097(2) -0.0146(13) -0.0327(13) 0.0200(15)
C3A 0.076(2) 0.091(2) 0.099(2) -0.026(2) -0.0328(15) 0.026(2)
C4A 0.092(2) 0.132(3) 0.080(2) -0.054(2) -0.030(2) 0.009(2)
C5A 0.0692(15) 0.103(2) 0.078(2) -0.0323(14) -0.0366(13) 0.0067(14)
C6A 0.0449(10) 0.0695(13) 0.0601(11) -0.0125(9) -0.0226(9) 0.0020(9)
C7A 0.0421(9) 0.0747(13) 0.0568(11) -0.0137(9) -0.0194(8) -0.0033(10)
C8A 0.0347(8) 0.0425(9) 0.0593(10) -0.0076(7) -0.0092(7) -0.0046(8)
C9A 0.0444(9) 0.0475(10) 0.0524(10) -0.0053(7) -0.0181(8) -0.0041(8)
C10A 0.0480(10) 0.0464(9) 0.0565(10) -0.0112(8) -0.0169(8) -0.0041(8)
C11A 0.075(2) 0.0627(14) 0.088(2) -0.0111(12) -0.0223(13) -0.0035(12)
C12A 0.0651(14) 0.0647(14) 0.092(2) -0.0107(11) -0.0165(13) -0.0064(12)
C13A 0.0457(10) 0.0661(13) 0.0703(13) 0.0001(9) -0.0258(9) -0.0097(10)
C14A 0.0475(10) 0.0690(12) 0.0516(10) -0.0179(9) -0.0137(8) -0.0091(9)
C15A 0.0488(10) 0.0633(12) 0.0524(10) -0.0184(9) -0.0213(8) 0.0036(9)
C16A 0.0745(15) 0.088(2) 0.0611(13) -0.0231(13) -0.0294(11) -0.0083(12)
C17A 0.075(2) 0.093(2) 0.0690(14) -0.0227(14) -0.0276(12) -0.0124(13)
C18A 0.0728(15) 0.087(2) 0.0680(14) -0.0132(13) -0.0200(12) -0.0178(13)
C19A 0.0401(9) 0.0565(10) 0.0465(9) -0.0110(8) -0.0140(7) -0.0036(8)
C20A 0.0555(11) 0.0527(11) 0.0644(12) -0.0126(9) -0.0148(9) -0.0037(9)
O1A 0.0684(11) 0.0645(11) 0.116(2) -0.0071(8) -0.0202(10) -0.0009(10)
O2A 0.0461(7) 0.0557(7) 0.0483(7) -0.0064(6) -0.0247(5) -0.0077(5)
O3A 0.0679(10) 0.0617(9) 0.0786(10) -0.0134(7) -0.0296(8) -0.0063(8)
O4A 0.0756(10) 0.0734(10) 0.0658(9) -0.0122(8) -0.0330(8) -0.0094(8)
N1A 0.0424(8) 0.0547(9) 0.0521(9) -0.0076(7) -0.0161(6) -0.0017(7)
N2A 0.0750(13) 0.0649(13) 0.0842(14) -0.0157(10) -0.0154(11) -0.0088(10)

loop_
_atom_site_label
_atom_site_fract_x
_atom_site_fract_y
_atom_site_fract_z
_atom_site_U_iso_or_equiv
_atom_site_thermal_displace_type
_atom_site_calc_flag
_atom_site_refinement_flags
_atom_site_occupancy
_atom_site_disorder_group
_atom_site_type_symbol
C1 0.5438(3) -0.1434(2) 0.31568(13) 0.0609(5) Uani d . 1 . C
C2 0.4861(3) -0.2008(3) 0.2647(2) 0.0751(6) Uani d . 1 . C
H2 0.4868 -0.2849 0.2724 0.090 Uiso calc . 1 . H
C3 0.4277(3) -0.1258(3) 0.20160(15) 0.0757(7) Uani d . 1 . C
H3 0.3872 -0.1614 0.1659 0.091 Uiso calc . 1 . H
C4 0.4245(3) -0.0045(3) 0.1874(2) 0.0769(7) Uani d . 1 . C
H4 0.3863 0.0415 0.1427 0.092 Uiso calc . 1 . H
C5 0.4792(3) 0.0484(3) 0.24073(13) 0.0662(6) Uani d . 1 . C
H5 0.4762 0.1331 0.2333 0.079 Uiso calc . 1 . H
C6 0.5386(2) -0.0208(2) 0.30510(11) 0.0541(5) Uani d . 1 . C
C7 0.5942(2) 0.0400(2) 0.35868(11) 0.0528(4) Uani d . 1 . C
H7 0.5871 0.1255 0.3502 0.063 Uiso calc . 1 . H
C8 0.7091(2) 0.0344(2) 0.46708(11) 0.0487(4) Uani d . 1 . C
C9 0.7721(2) 0.1784(2) 0.51595(11) 0.0492(4) Uani d . 1 . C
C10 0.7737(3) 0.3021(2) 0.51388(12) 0.0575(5) Uani d . 1 . C
C11 0.7441(4) 0.4852(3) 0.4624(2) 0.0942(9) Uani d . 1 . C
H11 0.7154 0.5558 0.4280 0.113 Uiso calc . 1 . H
C12 0.8000(4) 0.4846(3) 0.5266(2) 0.0839(7) Uani d . 1 . C
H12 0.8173 0.5528 0.5476 0.101 Uiso calc . 1 . H
C13 0.8292(4) 0.3634(2) 0.5581(2) 0.0752(7) Uani d . 1 . C
H13 0.8791 0.3306 0.6027 0.090 Uiso calc . 1 . H
C14 0.8184(2) 0.0739(2) 0.56258(11) 0.0498(4) Uani d . 1 . C
C15 0.8929(2) 0.0517(2) 0.63053(12) 0.0539(4) Uani d . 1 . C
C16 0.9844(3) 0.1003(3) 0.72854(14) 0.0747(7) Uani d . 1 . C
H16 1.0097 0.1488 0.7633 0.090 Uiso calc . 1 . H
C17 1.0101(3) -0.0204(3) 0.73410(14) 0.0740(6) Uani d . 1 . C
H17 1.0624 -0.0769 0.7722 0.089 Uiso calc . 1 . H
C18 0.9451(3) -0.0532(2) 0.67201(13) 0.0674(6) Uani d . 1 . C
H18 0.9408 -0.1335 0.6628 0.081 Uiso calc . 1 . H
C19 0.7764(2) -0.0174(2) 0.52981(11) 0.0475(4) Uani d . 1 . C
C20 0.7870(2) -0.1408(2) 0.55786(12) 0.0546(5) Uani d . 1 . C
O1 0.6029(2) -0.2155(2) 0.37605(12) 0.0800(5) Uani d . 1 . O
H01 0.639(4) -0.177(3) 0.400(2) 0.096 Uiso d . 1 . H
O2 0.7025(2) 0.15282(12) 0.45810(8) 0.0515(3) Uani d . 1 . O
O3 0.7321(3) 0.3727(2) 0.45109(12) 0.0920(6) Uani d . 1 . O
O4 0.9146(2) 0.1446(2) 0.66382(10) 0.0759(5) Uani d . 1 . O
N1 0.6525(2) -0.0211(2) 0.41707(9) 0.0523(4) Uani d . 1 . N
N2 0.7992(3) -0.2390(2) 0.57759(13) 0.0788(6) Uani d . 1 . N
C1A -0.0010(3) 0.6113(2) -0.1428(2) 0.0679(6) Uani d . 1 . C
C2A -0.0976(3) 0.6712(3) -0.1975(2) 0.0835(8) Uani d . 1 . C
H2A -0.1635 0.7590 -0.1923 0.100 Uiso calc . 1 . H
C3A -0.0973(4) 0.6033(3) -0.2582(2) 0.0887(8) Uani d . 1 . C
H3A -0.1648 0.6422 -0.2961 0.106 Uiso calc . 1 . H
C4A -0.0062(4) 0.4873(4) -0.2646(2) 0.0958(9) Uani d . 1 . C
H4A -0.0115 0.4429 -0.3080 0.115 Uiso calc . 1 . H
C5A 0.1066(3) 0.4133(3) -0.2127(2) 0.0801(7) Uani d . 1 . C
H5A 0.1738 0.3262 -0.2207 0.096 Uiso calc . 1 . H
C6A 0.1039(2) 0.4868(2) -0.14943(13) 0.0588(5) Uani d . 1 . C
C7A 0.2103(2) 0.4258(2) -0.09580(12) 0.0584(5) Uani d . 1 . C
H7A 0.2771 0.3383 -0.1022 0.070 Uiso calc . 1 . H
C8A 0.3218(2) 0.4325(2) 0.01150(11) 0.0470(4) Uani d . 1 . C
C9A 0.5155(2) 0.2832(2) 0.06024(11) 0.0499(4) Uani d . 1 . C
C10A 0.6355(2) 0.1590(2) 0.05623(12) 0.0508(4) Uani d . 1 . C
C11A 0.7328(3) -0.0399(2) 0.0217(2) 0.0782(7) Uani d . 1 . C
H11A 0.7421 -0.1176 0.0000 0.094 Uiso calc . 1 . H
C12A 0.8343(3) -0.0272(2) 0.0623(2) 0.0769(7) Uani d . 1 . C
H12A 0.9311 -0.0919 0.0739 0.092 Uiso calc . 1 . H
C13A 0.7720(2) 0.1035(2) 0.08629(14) 0.0640(6) Uani d . 1 . C
H13A 0.8184 0.1425 0.1172 0.077 Uiso calc . 1 . H
C14A 0.4682(2) 0.3858(2) 0.10763(12) 0.0558(5) Uani d . 1 . C
C15A 0.5147(2) 0.3993(2) 0.18016(12) 0.0539(5) Uani d . 1 . C
C16A 0.6620(3) 0.3495(3) 0.27331(14) 0.0735(6) Uani d . 1 . C
H16A 0.7460 0.3043 0.3023 0.088 Uiso calc . 1 . H
C17A 0.5403(3) 0.4549(3) 0.2953(2) 0.0786(7) Uani d . 1 . C
H17A 0.5195 0.4998 0.3430 0.094 Uiso calc . 1 . H
C18A 0.4426(3) 0.4911(3) 0.2337(2) 0.0784(7) Uani d . 1 . C
H18A 0.3473 0.5647 0.2320 0.094 Uiso calc . 1 . H
C19A 0.3440(2) 0.4823(2) 0.07450(11) 0.0485(4) Uani d . 1 . C
C20A 0.2576(3) 0.6086(2) 0.09916(13) 0.0588(5) Uani d . 1 . C
O1A -0.0070(2) 0.6860(2) -0.08497(14) 0.0871(6) Uani d . 1 . O
H01A 0.056(4) 0.650(4) -0.056(2) 0.105 Uiso d . 1 . H
O2A 0.42589(15) 0.31349(12) 0.00042(7) 0.0508(3) Uani d . 1 . O
O3A 0.6100(2) 0.07517(15) 0.01483(10) 0.0697(4) Uani d . 1 . O
O4A 0.6489(2) 0.3143(2) 0.20155(10) 0.0725(5) Uani d . 1 . O
N1A 0.2157(2) 0.4895(2) -0.03850(9) 0.0515(4) Uani d . 1 . N
N2A 0.1877(3) 0.7131(2) 0.11455(13) 0.0769(6) Uani d . 1 . N

loop_
_atom_type_symbol
_atom_type_description
_atom_type_scat_dispersion_real
_atom_type_scat_dispersion_imag
_atom_type_scat_source
C C 0.0033 0.0016 'International Tables Vol C Tables 4.2.6.8 and 6.1.1.4'
H H 0.0000 0.0000 'International Tables Vol C Tables 4.2.6.8 and 6.1.1.4'
N N 0.0061 0.0033 'International Tables Vol C Tables 4.2.6.8 and 6.1.1.4'
O O 0.0106 0.0060 'International Tables Vol C Tables 4.2.6.8 and 6.1.1.4'

loop_
_geom_angle_atom_site_label_1
_geom_angle_atom_site_label_2
_geom_angle_atom_site_label_3
_geom_angle
_geom_angle_publ_flag
O1 C1 C6 122.1(2) y
O1 C1 C2 115.9(2) y
C6 C1 C2 122.0(2) ?
C3 C2 C1 115.3(2) ?
C3 C2 H2 122.4(2) ?
C1 C2 H2 122.4(3) ?
C4 C3 C2 124.8(2) ?
C4 C3 H3 117.6(3) ?
C2 C3 H3 117.6(3) ?
C3 C4 C5 117.4(2) ?
C3 C4 H4 121.3(3) ?
C5 C4 H4 121.3(3) ?
C4 C5 C6 120.9(2) ?
C4 C5 H5 119.5(2) ?
C6 C5 H5 119.5(2) ?
C1 C6 C5 119.6(2) ?
C1 C6 C7 122.2(2) ?
C5 C6 C7 118.2(2) ?
N1 C7 C6 119.9(2) ?
N1 C7 H7 120.0(2) ?
C6 C7 H7 120.0(2) ?
O2 C8 C19 110.1(2) ?
O2 C8 N1 122.2(2) y
C19 C8 N1 127.8(2) y
C14 C9 O2 108.9(2) ?
C14 C9 C10 136.7(2) y
O2 C9 C10 114.3(2) y
O3 C10 C13 109.0(2) ?
O3 C10 C9 117.3(2) y
C13 C10 C9 133.1(2) y
C12 C11 O3 111.2(3) ?
C12 C11 H11 124.4(3) ?
O3 C11 H11 124.4(3) ?
C11 C12 C13 106.0(2) ?
C11 C12 H12 127.0(3) ?
C13 C12 H12 127.0(3) ?
C10 C13 C12 107.0(2) ?
C10 C13 H13 126.5(2) ?
C12 C13 H13 126.5(2) ?
C9 C14 C19 105.2(2) ?
C9 C14 C15 131.3(2) y
C19 C14 C15 123.5(2) y
C18 C15 O4 108.9(2) ?
C18 C15 C14 129.9(2) y
O4 C15 C14 121.1(2) y
C17 C16 O4 107.5(2) ?
C17 C16 H16 126.2(3) ?
O4 C16 H16 126.2(3) ?
C16 C17 C18 107.8(2) ?
C16 C17 H17 126.1(3) ?
C18 C17 H17 126.1(3) ?
C15 C18 C17 105.7(2) ?
C15 C18 H18 127.1(2) ?
C17 C18 H18 127.1(2) ?
C8 C19 C14 108.0(2) ?
C8 C19 C20 122.6(2) y
C14 C19 C20 129.2(2) y
N2 C20 C19 177.6(2) y
C1 O1 H01 109.(2) ?
C8 O2 C9 107.85(15) ?
C10 O3 C11 106.2(2) ?
C15 O4 C16 109.9(2) ?
C7 N1 C8 120.4(2) ?
O1A C1A C6A 121.6(2) y
O1A C1A C2A 114.9(2) y
C6A C1A C2A 123.3(3) ?
C3A C2A C1A 118.8(3) ?
C3A C2A H2A 120.6(3) ?
C1A C2A H2A 120.6(3) ?
C4A C3A C2A 119.4(3) ?
C4A C3A H3A 120.3(4) ?
C2A C3A H3A 120.3(3) ?
C3A C4A C5A 127.5(3) ?
C3A C4A H4A 116.3(3) ?
C5A C4A H4A 116.3(4) ?
C6A C5A C4A 112.0(3) ?
C6A C5A H5A 124.0(2) ?
C4A C5A H5A 124.0(3) ?
C1A C6A C5A 119.0(2) ?
C1A C6A C7A 123.9(2) ?
C5A C6A C7A 117.1(2) ?
N1A C7A C6A 119.5(2) ?
N1A C7A H7A 120.2(2) ?
C6A C7A H7A 120.2(2) ?
O2A C8A C19A 110.2(2) ?
O2A C8A N1A 121.3(2) y
C19A C8A N1A 128.5(2) y
C14A C9A O2A 109.3(2) ?
C14A C9A C10A 135.8(2) y
O2A C9A C10A 114.9(2) y
C13A C10A O3A 110.4(2) ?
C13A C10A C9A 134.1(2) y
O3A C10A C9A 115.5(2) y
C12A C11A O3A 110.3(2) ?
C12A C11A H11A 124.9(3) ?
O3A C11A H11A 124.9(3) ?
C11A C12A C13A 106.8(2) ?
C11A C12A H12A 126.6(3) ?
C13A C12A H12A 126.6(3) ?
C10A C13A C12A 105.8(2) ?
C10A C13A H13A 127.1(2) ?
C12A C13A H13A 127.1(2) ?
C9A C14A C19A 105.3(2) ?
C9A C14A C15A 130.5(2) y
C19A C14A C15A 123.9(2) y
O4A C15A C18A 110.1(2) ?
O4A C15A C14A 120.8(2) y
C18A C15A C14A 129.1(2) y
C17A C16A O4A 108.9(2) ?
C17A C16A H16A 125.6(2) ?
O4A C16A H16A 125.6(3) ?
C16A C17A C18A 107.3(2) ?
C16A C17A H17A 126.3(3) ?
C18A C17A H17A 126.3(3) ?
C15A C18A C17A 105.3(2) ?
C15A C18A H18A 127.4(2) ?
C17A C18A H18A 127.4(3) ?
C8A C19A C20A 123.7(2) y
C8A C19A C14A 107.5(2) ?
C20A C19A C14A 128.8(2) y
N2A C20A C19A 175.9(2) y
C1A O1A H01A 113.(3) ?
C8A O2A C9A 107.65(14) ?
C10A O3A C11A 106.7(2) ?
C15A O4A C16A 108.3(2) ?
C7A N1A C8A 119.7(2) ?

loop_
_geom_bond_atom_site_label_1
_geom_bond_atom_site_label_2
_geom_bond_site_symmetry_2
_geom_bond_distance
_geom_bond_publ_flag
C1 O1 . 1.361(3) y
C1 C6 . 1.388(3) ?
C1 C2 . 1.417(3) ?
C2 C3 . 1.411(4) ?
C2 H2 . 0.960(3) ?
C3 C4 . 1.384(4) ?
C3 H3 . 0.960(3) ?
C4 C5 . 1.396(3) ?
C4 H4 . 0.960(3) ?
C5 C6 . 1.406(3) ?
C5 H5 . 0.960(3) ?
C6 C7 . 1.462(3) ?
C7 N1 . 1.283(3) y
C7 H7 . 0.960(2) ?
C8 O2 . 1.334(2) y
C8 C19 . 1.350(3) ?
C8 N1 . 1.384(2) y
C9 C14 . 1.378(3) y
C9 O2 . 1.386(2) y
C9 C10 . 1.419(3) y
C10 O3 . 1.346(3) y
C10 C13 . 1.350(3) y
C11 C12 . 1.314(4) y
C11 O3 . 1.362(3) y
C11 H11 . 0.960(3) ?
C12 C13 . 1.406(4) y
C12 H12 . 0.960(3) ?
C13 H13 . 0.960(3) ?
C14 C19 . 1.420(3) y
C14 C15 . 1.438(3) y
C15 C18 . 1.335(3) y
C15 O4 . 1.338(3) y
C16 C17 . 1.313(4) y
C16 O4 . 1.376(3) y
C16 H16 . 0.960(3) ?
C17 C18 . 1.458(3) y
C17 H17 . 0.960(3) ?
C18 H18 . 0.960(3) ?
C19 C20 . 1.439(3) ?
C20 N2 . 1.124(3) ?
O1 H01 . 0.81(3) ?
C1A O1A . 1.349(3) y
C1A C6A . 1.386(3) ?
C1A C2A . 1.390(3) ?
C2A C3A . 1.358(5) ?
C2A H2A . 0.960(3) ?
C3A C4A . 1.277(5) ?
C3A H3A . 0.960(3) ?
C4A C5A . 1.478(4) ?
C4A H4A . 0.960(3) ?
C5A C6A . 1.427(3) ?
C5A H5A . 0.960(3) ?
C6A C7A . 1.431(3) ?
C7A N1A . 1.298(3) y
C7A H7A . 0.960(2) ?
C8A O2A . 1.341(2) y
C8A C19A . 1.354(3) ?
C8A N1A . 1.374(2) y
C9A C14A . 1.370(3) y
C9A O2A . 1.391(2) y
C9A C10A . 1.430(3) ?
C10A C13A . 1.349(3) y
C10A O3A . 1.349(2) y
C11A C12A . 1.313(4) y
C11A O3A . 1.389(3) y
C11A H11A . 0.960(3) ?
C12A C13A . 1.451(4) y
C12A H12A . 0.960(3) ?
C13A H13A . 0.960(2) ?
C14A C19A . 1.434(3) y
C14A C15A . 1.445(3) y
C15A O4A . 1.343(3) y
C15A C18A . 1.343(3) y
C16A C17A . 1.317(4) y
C16A O4A . 1.383(3) y
C16A H16A . 0.960(2) ?
C17A C18A . 1.463(3) y
C17A H17A . 0.960(3) ?
C18A H18A . 0.960(3) ?
C19A C20A . 1.417(3) ?
C20A N2A . 1.150(3) ?
O1A H01A . 0.81(4) ?

loop_
_geom_hbond_atom_site_label_D
_geom_hbond_atom_site_label_H
_geom_hbond_atom_site_label_A
_geom_hbond_site_symmetry_A
_geom_hbond_distance_DH
_geom_hbond_distance_HA
_geom_hbond_distance_DA
_geom_hbond_angle_DHA
_geom_hbond_publ_flag
O1 H1 N1 . 0.82(4) 1.88(4) 2.596(2) 147(4) yes
O1A H1A N1A . 0.81(4) 1.91(3) 2.605(3) 142(4) yes
C3A H3A N2 1_464 0.96 2.53 3.385(4) 149 yes
C12 H12 N2 1_565 0.96 2.41 3.341(4) 163 yes
C13 H13 O4 . 0.96 2.26 2.962(3) 130 yes
C13A H13A O4A . 0.96 2.39 2.993(3) 121 yes
C4 H4 O3A . 0.96 2.83 3.406(4) 120 yes
C16A H16A O3 . 0.96 2.74 3.337(4) 121 yes
C17A H17A O3 . 0.96 2.88 3.399(4) 115 yes
C16 H16 N2A 2_666 0.96 2.68 3.354(4) 128 yes

loop_
_geom_torsion_atom_site_label_1
_geom_torsion_atom_site_label_2
_geom_torsion_atom_site_label_3
_geom_torsion_atom_site_label_4
_geom_torsion
O1 C1 C2 C3 -179.0(2)
C6 C1 C2 C3 1.7(3)
C1 C2 C3 C4 0.3(4)
C2 C3 C4 C5 -1.8(4)
C3 C4 C5 C6 1.5(4)
O1 C1 C6 C5 178.7(2)
C2 C1 C6 C5 -2.0(3)
O1 C1 C6 C7 -0.9(3)
C2 C1 C6 C7 178.5(2)
C4 C5 C6 C1 0.3(3)
C4 C5 C6 C7 179.9(2)
C1 C6 C7 N1 1.1(3)
C5 C6 C7 N1 -178.4(2)
C14 C9 C10 O3 172.5(2)
O2 C9 C10 O3 -9.8(3)
C14 C9 C10 C13 2.6(5)
O2 C9 C10 C13 -179.7(3)
O3 C11 C12 C13 1.2(4)
O3 C10 C13 C12 8.2(3)
C9 C10 C13 C12 178.6(2)
C11 C12 C13 C10 -5.7(4)
O2 C9 C14 C19 1.0(2)
C10 C9 C14 C19 178.8(2)
O2 C9 C14 C15 -178.9(2)
C10 C9 C14 C15 -1.1(4)
C9 C14 C15 C18 -175.6(2)
C19 C14 C15 C18 4.5(3)
C9 C14 C15 O4 6.9(3)
C19 C14 C15 O4 -173.0(2)
O4 C16 C17 C18 -3.2(3)
O4 C15 C18 C17 -2.5(3)
C14 C15 C18 C17 179.8(2)
C16 C17 C18 C15 3.6(3)
O2 C8 C19 C14 -1.0(2)
N1 C8 C19 C14 179.1(2)
O2 C8 C19 C20 174.6(2)
N1 C8 C19 C20 -5.3(3)
C9 C14 C19 C8 0.0(2)
C15 C14 C19 C8 179.9(2)
C9 C14 C19 C20 -175.2(2)
C15 C14 C19 C20 4.7(3)
C8 C19 C20 N2 71.(6)
C14 C19 C20 N2 -114.(6)
C19 C8 O2 C9 1.6(2)
N1 C8 O2 C9 -178.5(2)
C14 C9 O2 C8 -1.6(2)
C10 C9 O2 C8 -180.0(2)
C13 C10 O3 C11 -7.4(3)
C9 C10 O3 C11 -179.6(2)
C12 C11 O3 C10 3.7(4)
C18 C15 O4 C16 0.6(3)
C14 C15 O4 C16 178.6(2)
C17 C16 O4 C15 1.8(3)
C6 C7 N1 C8 178.4(2)
O2 C8 N1 C7 1.5(3)
C19 C8 N1 C7 -178.6(2)
O1A C1A C2A C3A 179.1(3)
C6A C1A C2A C3A 4.0(4)
C1A C2A C3A C4A -1.4(5)
C2A C3A C4A C5A -1.0(5)
C3A C4A C5A C6A 1.0(5)
O1A C1A C6A C5A -178.8(2)
C2A C1A C6A C5A -4.0(4)
O1A C1A C6A C7A 1.8(4)
C2A C1A C6A C7A 176.6(2)
C4A C5A C6A C1A 1.5(3)
C4A C5A C6A C7A -179.0(2)
C1A C6A C7A N1A -2.5(4)
C5A C6A C7A N1A 178.0(2)
C14A C9A C10A C13A -18.0(5)
O2A C9A C10A C13A 158.6(2)
C14A C9A C10A O3A 160.7(2)
O2A C9A C10A O3A -22.8(3)
O3A C11A C12A C13A 2.2(3)
O3A C10A C13A C12A -1.2(3)
C9A C10A C13A C12A 177.5(2)
C11A C12A C13A C10A -0.6(3)
O2A C9A C14A C19A 0.1(2)
C10A C9A C14A C19A 176.8(2)
O2A C9A C14A C15A 174.4(2)
C10A C9A C14A C15A -8.9(4)
C9A C14A C15A O4A 17.7(4)
C19A C14A C15A O4A -168.9(2)
C9A C14A C15A C18A -163.9(3)
C19A C14A C15A C18A 9.5(4)
O4A C16A C17A C18A -0.4(3)
O4A C15A C18A C17A -2.4(3)
C14A C15A C18A C17A 179.1(2)
C16A C17A C18A C15A 1.7(3)
O2A C8A C19A C20A 176.9(2)
N1A C8A C19A C20A -1.0(3)
O2A C8A C19A C14A -2.1(2)
N1A C8A C19A C14A -180.0(2)
C9A C14A C19A C8A 1.2(2)
C15A C14A C19A C8A -173.6(2)
C9A C14A C19A C20A -177.7(2)
C15A C14A C19A C20A 7.4(3)
C8A C19A C20A N2A -35.(3)
C14A C19A C20A N2A 144.(3)
C19A C8A O2A C9A 2.1(2)
N1A C8A O2A C9A -179.8(2)
C14A C9A O2A C8A -1.3(2)
C10A C9A O2A C8A -178.8(2)
C13A C10A O3A C11A 2.5(3)
C9A C10A O3A C11A -176.5(2)
C12A C11A O3A C10A -2.9(3)
C18A C15A O4A C16A 2.3(3)
C14A C15A O4A C16A -179.1(2)
C17A C16A O4A C15A -1.1(3)
C6A C7A N1A C8A -177.7(2)
O2A C8A N1A C7A 3.1(3)
C19A C8A N1A C7A -179.2(2)

loop_
_cod_related_entry_id
_cod_related_entry_database
_cod_related_entry_code
1 ChemSpider 13000663
